data_4105757
loop_
_publ_author_name
'Yuta Fujiwara'
'Victoriano Domingo'
'Ian B. Seiple'
'Ryan Gianatassio'
'Matthew Del Bel'
'Phil S. Baran'

_publ_section_title
;
 Practical C-H Functionalization of Quinones with Boronic Acids
;
_journal_name_full 'Journal of the American Chemical Society'
_journal_page_first 3292
_journal_page_last 3295
_journal_paper_doi 10.1021/ja111152z
_journal_volume 133
_journal_year 2011
_chemical_formula_sum 'C12 H7 I O2'
_chemical_formula_weight 310.08
_chemical_name_systematic
; 
 ? 
;
_space_group_IT_number 14
_symmetry_cell_setting monoclinic
_symmetry_space_group_name_Hall '-P 2yn'
_symmetry_space_group_name_H-M 'P 1 21/n 1'
_atom_sites_solution_hydrogens geom
_atom_sites_solution_primary direct
_atom_sites_solution_secondary difmap
_audit_creation_method SHELXL-97
_cell_angle_alpha 90.00
_cell_angle_beta 94.660(4)
_cell_angle_gamma 90.00
_cell_formula_units_Z 4
_cell_length_a 5.8343(15)
_cell_length_b 7.5006(19)
_cell_length_c 23.903(6)
_cell_measurement_reflns_used 4342
_cell_measurement_temperature 100(2)
_cell_measurement_theta_max 27.70
_cell_measurement_theta_min 2.85
_cell_volume 1042.6(5)
_computing_cell_refinement 'Bruker SAINT'
_computing_data_collection 'Bruker APEX2'
_computing_data_reduction 'Bruker SAINT'
_computing_molecular_graphics 'Bruker SHELXTL'
_computing_publication_material 'Bruker SHELXTL'
_computing_structure_refinement 'SHELXL-97 (Sheldrick, 2008)'
_computing_structure_solution 'SHELXS-97 (Sheldrick, 2008)'
_diffrn_ambient_temperature 100(2)
_diffrn_measured_fraction_theta_full 1.000
_diffrn_measured_fraction_theta_max 0.905
_diffrn_measurement_device_type 'Bruker APEX CCD'
_diffrn_measurement_method '\f and \w scans'
_diffrn_radiation_monochromator graphite
_diffrn_radiation_source 'fine-focus sealed tube'
_diffrn_radiation_type MoK\a
_diffrn_radiation_wavelength 0.71073
_diffrn_reflns_av_R_equivalents 0.0350
_diffrn_reflns_av_sigmaI/netI 0.0362
_diffrn_reflns_limit_h_max 7
_diffrn_reflns_limit_h_min -5
_diffrn_reflns_limit_k_max 9
_diffrn_reflns_limit_k_min -9
_diffrn_reflns_limit_l_max 31
_diffrn_reflns_limit_l_min -30
_diffrn_reflns_number 8253
_diffrn_reflns_theta_full 25.00
_diffrn_reflns_theta_max 28.39
_diffrn_reflns_theta_min 1.71
_exptl_absorpt_coefficient_mu 3.045
_exptl_absorpt_correction_T_max 0.8626
_exptl_absorpt_correction_T_min 0.7306
_exptl_absorpt_correction_type multi-scan
_exptl_absorpt_process_details SADABS
_exptl_crystal_colour yellow
_exptl_crystal_density_diffrn 1.975
_exptl_crystal_description Block
_exptl_crystal_F_000 592
_exptl_crystal_size_max 0.11
_exptl_crystal_size_mid 0.08
_exptl_crystal_size_min 0.05
_refine_diff_density_max 0.436
_refine_diff_density_min -0.424
_refine_diff_density_rms 0.102
_refine_ls_extinction_method none
_refine_ls_goodness_of_fit_ref 1.029
_refine_ls_hydrogen_treatment constr
_refine_ls_matrix_type full
_refine_ls_number_parameters 136
_refine_ls_number_reflns 2361
_refine_ls_number_restraints 0
_refine_ls_restrained_S_all 1.029
_refine_ls_R_factor_all 0.0280
_refine_ls_R_factor_gt 0.0231
_refine_ls_shift/su_max 0.001
_refine_ls_shift/su_mean 0.000
_refine_ls_structure_factor_coef Fsqd
_refine_ls_weighting_details 'calc w=1/[\s^2^(Fo^2^)+(0.0216P)^2^+0.4898P] where P=(Fo^2^+2Fc^2^)/3'
_refine_ls_weighting_scheme calc
_refine_ls_wR_factor_gt 0.0520
_refine_ls_wR_factor_ref 0.0549
_reflns_number_gt 2115
_reflns_number_total 2361
_reflns_threshold_expression >2sigma(I)
_cod_data_source_file ja111152z_si_003.cif
_cod_data_source_block Baran164
_cod_database_code 4105757

loop_
_symmetry_equiv_pos_as_xyz
'x, y, z'
'-x+1/2, y+1/2, -z+1/2'
'-x, -y, -z'
'x-1/2, -y-1/2, z-1/2'

loop_
_atom_site_label
_atom_site_type_symbol
_atom_site_fract_x
_atom_site_fract_y
_atom_site_fract_z
_atom_site_U_iso_or_equiv
_atom_site_adp_type
_atom_site_occupancy
_atom_site_symmetry_multiplicity
_atom_site_calc_flag
_atom_site_refinement_flags
I1 I 0.27624(3) 0.69874(2) 0.025429(6) 0.02141(7) Uani 1 1 d .
O1 O 0.5906(3) 0.5542(2) 0.30830(7) 0.0202(4) Uani 1 1 d .
O2 O -0.1366(3) 0.8356(2) 0.39618(7) 0.0221(4) Uani 1 1 d .
C1 C 0.4259(4) 0.6237(3) 0.32792(10) 0.0159(5) Uani 1 1 d .
C2 C 0.4109(5) 0.6312(3) 0.38959(10) 0.0188(5) Uani 1 1 d .
H2 H 0.5336 0.5842 0.4137 0.023 Uiso 1 1 calc R
C3 C 0.2300(5) 0.7020(3) 0.41203(11) 0.0197(6) Uani 1 1 d .
H3 H 0.2267 0.7051 0.4517 0.024 Uiso 1 1 calc R
C4 C 0.0345(5) 0.7757(3) 0.37609(10) 0.0178(5) Uani 1 1 d .
C5 C 0.0509(5) 0.7751(3) 0.31476(10) 0.0168(5) Uani 1 1 d .
H5 H -0.0702 0.8269 0.2912 0.020 Uiso 1 1 calc R
C6 C 0.2310(4) 0.7038(3) 0.29088(10) 0.0151(5) Uani 1 1 d .
C7 C 0.2426(4) 0.7002(3) 0.22917(10) 0.0151(5) Uani 1 1 d .
C8 C 0.4385(4) 0.7622(3) 0.20500(11) 0.0158(5) Uani 1 1 d .
H8 H 0.5675 0.8029 0.2284 0.019 Uiso 1 1 calc R
C9 C 0.4449(5) 0.7646(3) 0.14703(10) 0.0173(5) Uani 1 1 d .
H9 H 0.5765 0.8092 0.1307 0.021 Uiso 1 1 calc R
C10 C 0.2573(5) 0.7012(3) 0.11295(10) 0.0161(5) Uani 1 1 d .
C11 C 0.0624(4) 0.6378(3) 0.13606(10) 0.0173(5) Uani 1 1 d .
H11 H -0.0647 0.5944 0.1126 0.021 Uiso 1 1 calc R
C12 C 0.0558(4) 0.6387(3) 0.19422(10) 0.0166(5) Uani 1 1 d .
H12 H -0.0778 0.5969 0.2103 0.020 Uiso 1 1 calc R

loop_
_atom_site_aniso_label
_atom_site_aniso_U_11
_atom_site_aniso_U_22
_atom_site_aniso_U_33
_atom_site_aniso_U_23
_atom_site_aniso_U_13
_atom_site_aniso_U_12
I1 0.02783(13) 0.02342(12) 0.01324(10) -0.00035(6) 0.00316(7) 0.00277(7)
O1 0.0168(9) 0.0223(10) 0.0214(9) -0.0004(7) 0.0007(7) 0.0020(7)
O2 0.0219(10) 0.0253(11) 0.0199(9) -0.0033(7) 0.0070(8) -0.0012(8)
C1 0.0160(13) 0.0134(13) 0.0179(11) -0.0005(9) -0.0010(10) -0.0030(10)
C2 0.0211(14) 0.0180(14) 0.0169(12) 0.0028(10) -0.0020(10) -0.0034(10)
C3 0.0250(15) 0.0203(15) 0.0138(12) 0.0000(9) 0.0016(11) -0.0048(10)
C4 0.0207(14) 0.0148(13) 0.0185(12) -0.0018(9) 0.0057(11) -0.0063(10)
C5 0.0182(14) 0.0165(14) 0.0157(12) 0.0006(9) 0.0010(10) -0.0009(10)
C6 0.0167(13) 0.0128(13) 0.0158(12) -0.0006(9) 0.0011(10) -0.0020(9)
C7 0.0154(13) 0.0129(13) 0.0171(12) 0.0003(9) 0.0021(10) 0.0022(9)
C8 0.0151(13) 0.0135(13) 0.0190(12) -0.0017(9) 0.0014(10) 0.0009(9)
C9 0.0163(13) 0.0180(14) 0.0182(12) -0.0002(9) 0.0048(10) 0.0013(10)
C10 0.0182(13) 0.0170(14) 0.0132(11) 0.0005(9) 0.0013(10) 0.0048(10)
C11 0.0178(13) 0.0164(13) 0.0169(12) -0.0021(9) -0.0031(10) 0.0017(10)
C12 0.0158(13) 0.0156(13) 0.0187(12) 0.0005(9) 0.0030(10) 0.0010(10)

loop_
_atom_type_symbol
_atom_type_description
_atom_type_scat_dispersion_real
_atom_type_scat_dispersion_imag
_atom_type_scat_source
C C 0.0033 0.0016 'International Tables Vol C Tables 4.2.6.8 and 6.1.1.4'
H H 0.0000 0.0000 'International Tables Vol C Tables 4.2.6.8 and 6.1.1.4'
O O 0.0106 0.0060 'International Tables Vol C Tables 4.2.6.8 and 6.1.1.4'
I I -0.4742 1.8119 'International Tables Vol C Tables 4.2.6.8 and 6.1.1.4'

loop_
_geom_angle_atom_site_label_1
_geom_angle_atom_site_label_2
_geom_angle_atom_site_label_3
_geom_angle
O1 C1 C2 120.7(2)
O1 C1 C6 121.6(2)
C2 C1 C6 117.7(2)
C3 C2 C1 121.8(2)
C3 C2 H2 119.1
C1 C2 H2 119.1
C2 C3 C4 120.9(2)
C2 C3 H3 119.5
C4 C3 H3 119.5
O2 C4 C5 120.7(3)
O2 C4 C3 121.5(2)
C5 C4 C3 117.8(2)
C6 C5 C4 122.5(2)
C6 C5 H5 118.7
C4 C5 H5 118.7
C5 C6 C7 122.0(2)
C5 C6 C1 119.1(2)
C7 C6 C1 118.9(2)
C12 C7 C8 119.1(2)
C12 C7 C6 120.3(2)
C8 C7 C6 120.6(2)
C9 C8 C7 120.3(2)
C9 C8 H8 119.9
C7 C8 H8 119.9
C8 C9 C10 119.7(2)
C8 C9 H9 120.2
C10 C9 H9 120.2
C11 C10 C9 120.9(2)
C11 C10 I1 120.23(19)
C9 C10 I1 118.83(18)
C10 C11 C12 119.0(2)
C10 C11 H11 120.5
C12 C11 H11 120.5
C11 C12 C7 121.0(2)
C11 C12 H12 119.5
C7 C12 H12 119.5

loop_
_geom_bond_atom_site_label_1
_geom_bond_atom_site_label_2
_geom_bond_distance
I1 C10 2.104(2)
O1 C1 1.220(3)
O2 C4 1.227(3)
C1 C2 1.485(3)
C1 C6 1.508(4)
C2 C3 1.332(4)
C2 H2 0.9500
C3 C4 1.479(4)
C3 H3 0.9500
C4 C5 1.477(3)
C5 C6 1.346(3)
C5 H5 0.9500
C6 C7 1.482(3)
C7 C12 1.397(4)
C7 C8 1.401(3)
C8 C9 1.389(3)
C8 H8 0.9500
C9 C10 1.394(4)
C9 H9 0.9500
C10 C11 1.388(4)
C11 C12 1.394(3)
C11 H11 0.9500
C12 H12 0.9500

loop_
_cod_related_entry_id
_cod_related_entry_database
_cod_related_entry_code
1 ChemSpider 30660237
